data_4078341
loop_
_publ_author_name
'Caselli, Alessandro'
'Giannini, Luca'
'Solari, Euro'
'Floriani, Carlo'
'Re, Nazzareno'
'Chiesi-Villa, Angiola'
'Rizzoli, Corrado'

_publ_section_title
;
 Zirconium&#x2212;Butadiene Bonded over a Planar Set of Oxygens Derived
 from Calix[4]arene and Its Behavior as a Source of Zirconium(II)
;
_journal_issue 25
_journal_name_full Organometallics
_journal_page_first 5457
_journal_paper_doi 10.1021/om970624m
_journal_volume 16
_journal_year 1997
_chemical_formula_sum 'C50 H64 O4 Zr'
_chemical_formula_weight 820.27
_space_group_IT_number 14
_symmetry_cell_setting monoclinic
_symmetry_space_group_name_Hall '-P 2ybc'
_symmetry_space_group_name_H-M 'P 1 21/c 1'
_atom_sites_solution_hydrogens geom
_atom_sites_solution_primary direct
_atom_sites_solution_secondary difmap
_cell_angle_alpha 90.00(0)
_cell_angle_beta 98.72(2)
_cell_angle_gamma 90.00(0)
_cell_formula_units_Z 4.00
_cell_length_a 10.411(2)
_cell_length_b 12.931(3)
_cell_length_c 34.344(7)
_cell_measurement_reflns_used 143
_cell_measurement_temperature 25
_cell_measurement_theta_max 18.7
_cell_measurement_theta_min 12.3
_cell_volume 4570.1(17)
_computing_cell_refinement 'TEXSAN Software'
_computing_data_collection 'TEXSAN Software'
_computing_data_reduction 'TEXSAN Software'
_computing_structure_refinement 'SHELXS-93 (Sheldrick, 1993)'
_computing_structure_solution 'SHELXS-76 (Sheldrick, 1976)'
_diffrn_ambient_temperature 143
_diffrn_measurement_device 'Rigaku AFC6S'
_diffrn_measurement_method omega/2theta
_diffrn_radiation_monochromator graphite
_diffrn_radiation_source 'fine-focus sealed tube'
_diffrn_radiation_type MoK\a
_diffrn_radiation_wavelength 0.71073
_diffrn_reflns_av_R_equivalents 0.2594
_diffrn_reflns_av_sigmaI/netI 0.2409
_diffrn_reflns_limit_h_max 12
_diffrn_reflns_limit_h_min 0
_diffrn_reflns_limit_k_max 15
_diffrn_reflns_limit_k_min -15
_diffrn_reflns_limit_l_max 40
_diffrn_reflns_limit_l_min -41
_diffrn_reflns_number 12354
_diffrn_reflns_theta_max 23.00
_diffrn_reflns_theta_min 1.69
_diffrn_standards_decay_% 2.4
_diffrn_standards_interval_count 150
_diffrn_standards_number 3
_exptl_absorpt_coefficient_mu 0.2743
_exptl_absorpt_correction_T_max 1.000
_exptl_absorpt_correction_T_min 0.679
_exptl_absorpt_correction_type 'North et al. 1968'
_exptl_crystal_colour browm
_exptl_crystal_density_diffrn 1.1922
_exptl_crystal_description prism
_exptl_crystal_F_000 1744.0
_exptl_crystal_size_max 0.70
_exptl_crystal_size_mid 0.53
_exptl_crystal_size_min 0.22
_refine_diff_density_max .839
_refine_diff_density_min -.634
_refine_diff_density_rms .113
_refine_ls_extinction_method none
_refine_ls_goodness_of_fit_all 1.045
_refine_ls_goodness_of_fit_obs 1.174
_refine_ls_hydrogen_treatment 'not refined'
_refine_ls_matrix_type full
_refine_ls_number_parameters 485
_refine_ls_number_reflns 5243
_refine_ls_number_restraints 19
_refine_ls_restrained_S_all 1.541
_refine_ls_restrained_S_obs 1.170
_refine_ls_R_factor_all 0.2104
_refine_ls_R_factor_obs 0.0792
_refine_ls_shift/esd_max 0.000
_refine_ls_shift/esd_mean 0.000
_refine_ls_structure_factor_coef Fsqd
_refine_ls_weighting_details 'w=1/[\s^2^(Fo^2^)+(0.1303P)^2^+0.0000P] where P=(Fo^2^+2Fc^2^)/3'
_refine_ls_weighting_scheme calc
_refine_ls_wR_factor_all 0.3407
_refine_ls_wR_factor_obs 0.2150
_reflns_number_observed 3322
_reflns_number_total 6360
_reflns_observed_criterion >2sigma(I)
_cod_data_source_file om5457.cif
_cod_data_source_block COMPLEX_3
_cod_depositor_comments
;
The following automatic conversions were performed:

'_refine_ls_weighting_scheme' value 'calc
w=1/[\s^2^(Fo^2^)+(0.1303P)^2^+0.0000P] where P=(Fo^2^+2Fc^2^)/3' was
changed to 'calc'. New tag '_refine_ls_weighting_details' was
created. The value of the new tag was set to
'w=1/[\s^2^(Fo^2^)+(0.1303P)^2^+0.0000P] where P=(Fo^2^+2Fc^2^)/3'.

Automatic conversion script
Id: cif_fix_values 3143 2015-03-26 13:38:13Z robertas 
;
_cod_original_cell_volume 4570.(2)
_cod_original_sg_symbol_H-M 'P 21/C              '
_cod_database_code 4078341

loop_
_symmetry_equiv_pos_as_xyz
'x, y, z'
'-x, y+1/2, -z+1/2'
'-x, -y, -z'
'x, -y-1/2, z-1/2'

loop_
_atom_site_aniso_label
_atom_site_aniso_U_11
_atom_site_aniso_U_22
_atom_site_aniso_U_33
_atom_site_aniso_U_23
_atom_site_aniso_U_13
_atom_site_aniso_U_12
ZR1 0.0288(4) 0.0275(4) 0.0136(4) 0.0006(4) 0.0010(3) -0.0005(4)
O1 0.0379(34) 0.0260(31) 0.0311(42) 0.0072(30) -0.0030(28) -0.0054(27)
O2 0.0286(31) 0.0344(33) 0.0159(36) -0.0033(28) -0.0024(24) -0.0079(26)
O3 0.0306(32) 0.0304(33) 0.0282(41) -0.0014(30) 0.0032(26) -0.0018(26)
O4 0.0375(33) 0.0312(32) 0.0043(32) -0.0004(26) 0.0047(24) -0.0035(26)
C1 0.0326(46) 0.0250(49) 0.0169(49) 0.0063(40) 0.0001(35) 0.0051(38)
C2 0.0251(41) 0.0225(43) 0.0289(53) -0.0102(48) 0.0064(34) 0.0008(40)
C3 0.0329(49) 0.0240(48) 0.0252(57) -0.0083(42) 0.0000(39) 0.0072(39)
C4 0.0416(54) 0.0308(51) 0.0260(59) 0.0009(44) 0.0100(42) 0.0067(42)
C5 0.0406(54) 0.0317(50) 0.0311(61) -0.0034(46) 0.0189(44) 0.0002(42)
C6 0.0309(49) 0.0167(44) 0.0363(64) -0.0033(42) -0.0033(41) 0.0088(37)
C7 0.0289(48) 0.0236(47) 0.0391(67) -0.0082(43) 0.0027(40) -0.0058(37)
C8 0.0235(42) 0.0282(52) 0.0286(57) -0.0050(41) 0.0020(36) -0.0082(36)
C9 0.0349(47) 0.0297(52) 0.0255(58) 0.0079(41) 0.0046(39) 0.0010(39)
C10 0.0284(48) 0.0339(51) 0.0355(65) 0.0050(48) 0.0033(41) 0.0000(41)
C11 0.0289(44) 0.0370(56) 0.0204(53) -0.0049(41) 0.0110(36) 0.0022(39)
C12 0.0205(39) 0.0392(53) 0.0148(49) -0.0022(45) 0.0035(32) -0.0011(39)
C13 0.0314(47) 0.0308(50) 0.0135(52) -0.0033(42) 0.0010(36) -0.0059(40)
C14 0.0253(45) 0.0302(49) 0.0291(58) -0.0018(42) 0.0073(38) 0.0014(37)
C15 0.0276(44) 0.0294(48) 0.0300(0) 0.0079(44) 0.0045(38) 0.0077(39)
C16 0.0495(55) 0.0272(47) 0.0127(51) 0.0085(41) 0.0112(40) 0.0064(42)
C17 0.0368(46) 0.0306(48) 0.0068(43) -0.0047(41) 0.0006(33) 0.0091(41)
C18 0.0420(49) 0.0278(46) 0.0267(54) 0.0131(53) -0.0077(38) 0.0044(45)
C19 0.0297(48) 0.0225(46) 0.0243(57) 0.0017(42) -0.0017(38) 0.0066(38)
C20 0.0328(49) 0.0212(46) 0.0161(52) 0.0012(39) -0.0001(37) 0.0068(37)
C21 0.0332(50) 0.0186(47) 0.0444(68) 0.0067(43) -0.0029(42) -0.0049(38)
C22 0.0329(47) 0.0239(47) 0.0169(55) 0.0012(39) 0.0042(37) -0.0076(37)
C23 0.0316(47) 0.0314(49) 0.0232(59) -0.0031(42) 0.0079(39) -0.0055(40)
C24 0.0207(43) 0.0308(49) 0.0288(60) -0.0050(44) 0.0003(37) -0.0028(38)
C25 0.0209(41) 0.0370(49) 0.0170(50) -0.0031(39) 0.0028(34) 0.0024(37)
C26 0.0212(38) 0.0265(48) 0.0200(0) 0.0058(37) 0.0107(33) -0.0062(34)
C27 0.0202(42) 0.0197(45) 0.0290(58) 0.0032(40) 0.0034(36) -0.0083(34)
C28 0.0224(45) 0.0268(48) 0.0459(69) 0.0000(45) 0.0021(41) 0.0016(38)
C29 0.0545(61) 0.0405(58) 0.0318(69) 0.0017(50) -0.0043(47) 0.0164(49)
C30 0.0970(93) 0.0451(71) 0.0698(99) 0.0257(71) -0.0093(70) 0.0090(66)
C33 0.0526(59) 0.0516(58) 0.0192(58) 0.0046(50) 0.0117(44) 0.0015(50)
C34 0.0773(78) 0.0480(63) 0.0584(85) -0.0062(73) -0.0090(59) -0.0005(65)
C37 0.0639(66) 0.0423(59) 0.0141(58) 0.0003(47) 0.0004(45) 0.0083(50)
C38 0.119(10) 0.046(7) 0.049(8) -0.025(6) 0.045(7) -0.021(7)
C41 0.0397(51) 0.0349(50) 0.0143(54) -0.0075(42) -0.0008(39) 0.0010(41)
C42 0.048(7) 0.109(10) 0.031(7) -0.017(7) -0.005(5) 0.005(7)
C43 0.1031(97) 0.0870(91) 0.0286(77) -0.0249(69) -0.0235(65) 0.0501(78)
C44 0.0752(84) 0.0995(99) 0.0424(83) 0.0131(75) 0.0105(63) -0.0170(74)
C45 0.0428(57) 0.0440(64) 0.0564(82) -0.0038(52) 0.0032(49) -0.0189(47)
C46 0.0441(54) 0.0496(58) 0.0139(57) 0.0027(46) 0.0133(40) -0.0046(46)

loop_
_atom_site_label
_atom_site_fract_x
_atom_site_fract_y
_atom_site_fract_z
_atom_site_U_iso_or_equiv
_atom_site_thermal_displace_type
_atom_site_type_symbol
_atom_site_calc_flag
_atom_site_calc_attached_atom
_atom_site_aniso_ratio
ZR1 0.24993(7) 0.32901(7) 0.25831(2) 0.0235(2) aniso Zr . . 2.21
O1 0.3501(5) 0.2189(4) 0.2901(2) 0.0325(22) aniso O . . 2.34
O2 0.0704(5) 0.2456(4) 0.2783(2) 0.0269(18) aniso O . . 3.13
O3 0.1949(5) 0.4452(4) 0.2899(2) 0.0298(22) aniso O . . 1.21
O4 0.4514(5) 0.4159(4) 0.2702(2) 0.0242(19) aniso O . . 10.36
C1 0.4128(8) 0.1531(6) 0.3161(2) 0.0252(30) aniso C . . 2.80
C2 0.5474(7) 0.1649(7) 0.3287(2) 0.0253(27) aniso C . . 2.62
C3 0.6084(8) 0.0980(6) 0.3571(3) 0.0279(29) aniso C . . 2.79
C4 0.5426(8) 0.0211(7) 0.3758(3) 0.0323(33) aniso C . . 1.95
C5 0.4095(8) 0.0088(7) 0.3598(3) 0.0331(34) aniso C . . 2.64
C6 0.3438(8) 0.0717(6) 0.3313(3) 0.0289(29) aniso C . . 3.72
C7 0.1987(8) 0.0643(7) 0.3187(3) 0.0308(33) aniso C . . 2.46
C8 0.1328(7) 0.1494(6) 0.3387(3) 0.0270(32) aniso C . . 2.19
C9 0.1413(8) 0.1451(6) 0.3791(3) 0.0300(32) aniso C . . 1.85
C10 0.0949(8) 0.2237(7) 0.4015(3) 0.0327(34) aniso C . . 1.43
C11 0.0338(8) 0.3077(6) 0.3800(3) 0.0280(31) aniso C . . 2.84
C12 0.0208(7) 0.3163(7) 0.3397(2) 0.0247(29) aniso C . . 2.75
C13 0.0736(8) 0.2365(6) 0.3193(2) 0.0255(30) aniso C . . 2.95
C14 -0.0360(8) 0.4140(7) 0.3200(3) 0.0278(29) aniso C . . 1.43
C15 0.0500(8) 0.5053(7) 0.3319(3) 0.0290(22) aniso C . . 2.10
C16 0.0222(8) 0.5766(7) 0.3599(3) 0.0291(30) aniso C . . 6.80
C17 0.1100(8) 0.6577(7) 0.3735(2) 0.0250(28) aniso C . . 7.78
C18 0.2225(8) 0.6660(7) 0.3548(3) 0.0335(29) aniso C . . 4.78
C19 0.2507(8) 0.5977(6) 0.3263(3) 0.0261(28) aniso C . . 2.18
C20 0.1647(8) 0.5165(6) 0.3151(3) 0.0237(28) aniso C . . 2.51
C21 0.3761(8) 0.6029(6) 0.3098(3) 0.0330(35) aniso C . . 3.30
C22 0.4700(8) 0.5193(6) 0.3293(3) 0.0245(30) aniso C . . 2.37
C23 0.5160(8) 0.5306(7) 0.3699(3) 0.0284(29) aniso C . . 1.81
C24 0.5924(7) 0.4557(7) 0.3910(3) 0.0271(32) aniso C . . 1.91
C25 0.6262(7) 0.3676(6) 0.3702(3) 0.0250(28) aniso C . . 2.31
C26 0.5815(7) 0.3541(6) 0.3305(2) 0.0218(21) aniso C . . 4.31
C27 0.5029(7) 0.4306(6) 0.3101(3) 0.0230(30) aniso C . . 2.94
C28 0.6164(8) 0.2522(7) 0.3113(3) 0.0320(30) aniso C . . 2.15
C29 0.6055(10) -0.0416(8) 0.4111(3) 0.0434(39) aniso C . . 2.83
C30 0.5787(13) -0.1576(9) 0.4053(4) 0.0729(49) aniso C . . 4.40
C31A 0.5291(17) -0.0153(14) 0.4467(6) 0.1005(70) iso C . . 6.83
C31B 0.5947(34) 0.0245(28) 0.4492(12) 0.0405(35) iso C . . 3.33
C32 0.7506(12) -0.0267(13) 0.4193(5) 0.0632(43) aniso C . . 2.17
C33 0.1163(9) 0.2208(8) 0.4472(3) 0.0406(36) aniso C . . 4.89
C34 0.1207(11) 0.3309(9) 0.4656(4) 0.0677(52) aniso C . . 7.18
C35A 0.2679(21) 0.1848(17) 0.4620(7) 0.0302(30) iso C . . 3.72
C36A 0.0256(22) 0.1472(17) 0.4645(7) 0.0635(43) iso C . . 4.64
C35B 0.2252(22) 0.1481(18) 0.4630(7) 0.0763(51) iso C . . 9.19
C36B -0.0206(24) 0.1737(20) 0.4583(8) 0.0722(53) iso C . . 2.98
C37 0.0893(10) 0.7278(8) 0.4080(3) 0.0482(37) aniso C . . 2.61
C38 0.1185(13) 0.8422(8) 0.4007(4) 0.0349(31) aniso C . . 5.62
C39A -0.0448(24) 0.7178(20) 0.4217(9) 0.0563(69) iso C . . 0.00
C40A 0.2047(21) 0.7011(16) 0.4449(7) 0.0457(55) iso C . . 0.00
C39B -0.0740(24) 0.7422(20) 0.4057(9) 0.0565(69) iso C . . 0.00
C40B 0.1371(21) 0.6680(17) 0.4465(7) 0.0484(51) iso C . . 0.00
C41 0.6330(8) 0.4606(7) 0.4354(3) 0.0397(51) aniso C . . 0.00
C42 0.7817(10) 0.4474(11) 0.4458(3) 0.0476(65) aniso C . . 0.00
C43 0.5962(13) 0.5629(10) 0.4522(4) 0.1031(97) aniso C . . 0.00
C44 0.5718(12) 0.3705(11) 0.4552(4) 0.0752(84) aniso C . . 0.00
C45 -0.0437(9) 0.1979(8) 0.2550(4) 0.0428(57) aniso C . . 0.00
C46 0.5359(8) 0.4577(8) 0.2436(3) 0.0441(54) aniso C . . 0.00
C47A 0.1048(15) 0.3851(15) 0.2014(6) 0.0463(53) iso C . . 0.00
C48A 0.2355(15) 0.3961(12) 0.1927(5) 0.0454(41) iso C . . 0.00
C49A 0.3076(15) 0.3010(14) 0.1930(6) 0.0514(50) iso C . . 0.00
C50A 0.2508(15) 0.2062(11) 0.2012(5) 0.0434(41) iso C . . 0.00
C47B 0.1825(28) 0.4405(19) 0.1989(11) 0.0527(84) iso C . . 0.00
C48B 0.1038(23) 0.3471(23) 0.1979(10) 0.0425(93) iso C . . 0.00
C49B 0.1775(26) 0.2524(19) 0.1958(10) 0.0532(85) iso C . . 0.00
C50B 0.3143(24) 0.2559(25) 0.2007(12) 0.0521(94) iso C . . 0.00
H3 0.69930(0) 0.10960(0) 0.37070(0) 0.0500(0) iso H calc C3 1.00
H5 0.34950(0) -0.04670(0) 0.37040(0) 0.0500(0) iso H calc C5 1.00
H71 0.16540(0) -0.00730(0) 0.33600(0) 0.0500(0) iso H calc C7 1.00
H72 0.18360(0) 0.05400(0) 0.28750(0) 0.0500(0) iso H calc C7 1.00
H9 0.18730(0) 0.10300(0) 0.39360(0) 0.0500(0) iso H calc C9 1.00
H11 0.00490(0) 0.36340(0) 0.39800(0) 0.0500(0) iso H calc C11 1.00
H141 -0.10720(0) 0.41990(0) 0.33090(0) 0.0500(0) iso H calc C14 1.00
H142 -0.06720(0) 0.40760(0) 0.28850(0) 0.0500(0) iso H calc C14 1.00
H16 -0.04950(0) 0.56810(0) 0.38160(0) 0.0500(0) iso H calc C16 1.00
H18 0.27180(0) 0.73290(0) 0.36160(0) 0.0500(0) iso H calc C18 1.00
H211 0.41220(0) 0.67990(0) 0.31400(0) 0.0500(0) iso H calc C21 1.00
H212 0.35600(0) 0.59570(0) 0.27990(0) 0.0500(0) iso H calc C21 1.00
H23 0.49490(0) 0.58770(0) 0.39640(0) 0.0500(0) iso H calc C23 1.00
H25 0.69250(0) 0.32130(0) 0.38140(0) 0.0500(0) iso H calc C25 1.00
H281 0.59180(0) 0.25250(0) 0.28280(0) 0.0500(0) iso H calc C28 1.00
H282 0.70920(0) 0.23850(0) 0.31200(0) 0.0500(0) iso H calc C28 1.00
H421 0.80930(0) 0.45070(0) 0.47410(0) 0.0500(0) iso H calc C42 1.00
H422 0.82730(0) 0.50200(0) 0.43390(0) 0.0500(0) iso H calc C42 1.00
H423 0.81010(0) 0.38190(0) 0.43650(0) 0.0500(0) iso H calc C42 1.00
H431 0.62190(0) 0.57300(0) 0.48720(0) 0.0500(0) iso H calc C43 1.00
H432 0.50760(0) 0.57330(0) 0.44650(0) 0.0500(0) iso H calc C43 1.00
H433 0.63700(0) 0.63930(0) 0.43480(0) 0.0500(0) iso H calc C43 1.00
H441 0.60110(0) 0.36300(0) 0.48840(0) 0.0500(0) iso H calc C44 1.00
H442 0.60680(0) 0.30030(0) 0.43930(0) 0.0500(0) iso H calc C44 1.00
H443 0.49000(0) 0.37960(0) 0.45000(0) 0.0500(0) iso H calc C44 1.00
H451 -0.02620(0) 0.21120(0) 0.23400(0) 0.0500(0) iso H calc C45 1.00
H452 -0.12100(0) 0.23460(0) 0.26400(0) 0.0500(0) iso H calc C45 1.00
H453 -0.05550(0) 0.13880(0) 0.25970(0) 0.0500(0) iso H calc C45 1.00
H461 0.49120(0) 0.44830(0) 0.20910(0) 0.0500(0) iso H calc C46 1.00
H462 0.63300(0) 0.40900(0) 0.25140(0) 0.0500(0) iso H calc C46 1.00
H463 0.54780(0) 0.52370(0) 0.25800(0) 0.0500(0) iso H calc C46 1.00

loop_
_atom_type_symbol
_atom_type_description
_atom_type_scat_dispersion_real
_atom_type_scat_dispersion_imag
_atom_type_scat_source
C C .0033 .0016 'International Tables Vol C Tables 4.2.6.8 and 6.1.1.4'
H H .0000 .0000 'International Tables Vol C Tables 4.2.6.8 and 6.1.1.4'
O O .0106 .0060 'International Tables Vol C Tables 4.2.6.8 and 6.1.1.4'
Zr Zr -2.9673 .5597 'International Tables Vol C Tables 4.2.6.8 and 6.1.1.4'

loop_
_geom_angle_atom_site_label_1
_geom_angle_atom_site_label_2
_geom_angle_atom_site_label_3
_geom_angle
_geom_angle_publ_flag
C49B ZR1 C50B 34(1) yes
C48B ZR1 C50B 63(1) yes
C48B ZR1 C49B 35(1) yes
C47B ZR1 C50B 68(1) yes
C47B ZR1 C49B 60(1) yes
C47B ZR1 C48B 34(1) yes
C50A ZR1 C50B 21.5(9) yes
C50A ZR1 C49B 22.4(8) yes
C50A ZR1 C48B 57.6(9) yes
C50A ZR1 C47B 76.3(9) yes
C49A ZR1 C50B 15(1) yes
C49A ZR1 C49B 36.5(9) yes
C49A ZR1 C48B 55.2(9) yes
C49A ZR1 C47B 54.2(9) yes
C49A ZR1 C50A 32.9(6) yes
C48A ZR1 C50B 49(1) yes
C48A ZR1 C49B 48.5(9) yes
C48A ZR1 C48B 37.7(9) yes
C48A ZR1 C47B 19.7(8) yes
C48A ZR1 C50A 60.3(5) yes
C48A ZR1 C49A 34.7(6) yes
C47A ZR1 C50B 70(1) yes
C47A ZR1 C49B 46.8(9) yes
C47A ZR1 C48B 12.1(9) yes
C47A ZR1 C47B 25.6(8) yes
C47A ZR1 C50A 68.4(6) yes
C47A ZR1 C49A 60.4(6) yes
C47A ZR1 C48A 35.1(6) yes
O4 ZR1 C50B 88.7(7) yes
O4 ZR1 C49B 120.4(8) yes
O4 ZR1 C48B 122.4(8) yes
O4 ZR1 C47B 89.9(6) yes
O4 ZR1 C50A 109.0(4) yes
O4 ZR1 C49A 83.9(4) yes
O4 ZR1 C48A 85.3(4) yes
O4 ZR1 C47A 115.6(5) yes
O3 ZR1 C50B 153.5(9) yes
O3 ZR1 C49B 136.8(7) yes
O3 ZR1 C48B 101.6(7) yes
O3 ZR1 C47B 86.6(6) yes
O3 ZR1 C50A 159.2(4) yes
O3 ZR1 C49A 138.3(5) yes
O3 ZR1 C48A 104.9(4) yes
O3 ZR1 C47A 91.0(5) yes
O3 ZR1 O4 82.4(2) yes
O2 ZR1 C50B 113.4(8) yes
O2 ZR1 C49B 85.1(7) yes
O2 ZR1 C48B 82.5(6) yes
O2 ZR1 C47B 111.4(7) yes
O2 ZR1 C50A 92.0(4) yes
O2 ZR1 C49A 121.3(5) yes
O2 ZR1 C48A 120.1(4) yes
O2 ZR1 C47A 86.9(4) yes
O2 ZR1 O4 153.4(2) yes
O2 ZR1 O3 83.1(2) yes
O1 ZR1 C50B 88.9(7) yes
O1 ZR1 C49B 105.4(6) yes
O1 ZR1 C48B 139.3(8) yes
O1 ZR1 C47B 156.3(7) yes
O1 ZR1 C50A 85.0(4) yes
O1 ZR1 C49A 102.5(4) yes
O1 ZR1 C48A 136.7(4) yes
O1 ZR1 C47A 151.4(5) yes
O1 ZR1 O4 82.4(2) yes
O1 ZR1 O3 114.3(3) yes
O1 ZR1 O2 83.4(2) yes
ZR1 O1 C1 171.3(5) yes
ZR1 O2 C45 130.5(6) yes
ZR1 O2 C13 115.6(4) yes
C13 O2 C45 113.9(7) yes
ZR1 O3 C20 172.8(6) yes
ZR1 O4 C46 132.1(5) yes
ZR1 O4 C27 115.5(4) yes
C27 O4 C46 112.4(6) yes
O1 C1 C6 119.8(7) yes
O1 C1 C2 120.0(7) yes
C2 C1 C6 120.2(7) yes
C1 C2 C28 118.0(7) yes
C1 C2 C3 118.5(7) yes
C3 C2 C28 123.5(7) yes
C2 C3 C4 123.8(8) yes
C3 C4 C29 123.8(8) yes
C3 C4 C5 114.5(8) yes
C5 C4 C29 121.7(8) yes
C4 C5 C6 124.1(8) yes
C1 C6 C5 118.5(8) yes
C5 C6 C7 122.4(8) yes
C1 C6 C7 118.8(7) yes
C6 C7 C8 109.0(7) yes
C7 C8 C13 124.3(8) yes
C7 C8 C9 117.6(7) yes
C9 C8 C13 117.8(8) yes
C8 C9 C10 123.2(8) yes
C9 C10 C33 121.9(8) yes
C9 C10 C11 115.9(9) yes
C11 C10 C33 122.2(8) yes
C10 C11 C12 123.9(8) yes
C11 C12 C14 119.4(7) yes
C11 C12 C13 117.2(7) yes
C13 C12 C14 123.2(7) yes
C8 C13 C12 122.0(7) yes
O2 C13 C12 119.0(6) yes
O2 C13 C8 118.9(6) yes
C12 C14 C15 111.1(7) yes
C14 C15 C20 118.5(8) yes
C14 C15 C16 122.1(8) yes
C16 C15 C20 119.4(8) yes
C15 C16 C17 121.6(8) yes
C16 C17 C37 122.1(8) yes
C16 C17 C18 116.1(8) yes
C18 C17 C37 121.8(8) yes
C17 C18 C19 123.3(8) yes
C18 C19 C21 121.9(8) yes
C18 C19 C20 118.7(8) yes
C20 C19 C21 119.2(8) yes
C15 C20 C19 120.8(8) yes
O3 C20 C19 119.6(8) yes
O3 C20 C15 119.5(7) yes
C19 C21 C22 109.6(7) yes
C21 C22 C27 123.9(9) yes
C21 C22 C23 117.0(7) yes
C23 C22 C27 118.8(8) yes
C22 C23 C24 121.7(9) yes
C23 C24 C41 123.1(8) yes
C23 C24 C25 117.7(9) yes
C25 C24 C41 119.1(8) yes
C24 C25 C26 121.8(7) yes
C25 C26 C28 117.6(7) yes
C25 C26 C27 119.2(7) yes
C27 C26 C28 123.2(7) yes
C22 C27 C26 120.8(8) yes
O4 C27 C26 119.9(8) yes
O4 C27 C22 119.2(8) yes
C2 C28 C26 108.2(7) yes
C4 C29 C32 112.3(9) yes
C4 C29 C31B 107(1) yes
C4 C29 C31A 107(1) yes
C4 C29 C30 111.7(9) yes
C31B C29 C32 88(2) yes
C31A C29 C32 116(1) yes
C31A C29 C31B 31(2) yes
C30 C29 C32 108(1) yes
C30 C29 C31B 127(2) yes
C30 C29 C31A 102(1) yes
C29 C31A C31B 74(3) yes
C29 C31B C31A 75(3) yes
C10 C33 C36B 104(1) yes
C10 C33 C35B 111(1) yes
C10 C33 C36A 114(1) yes
C10 C33 C35A 108(1) yes
C10 C33 C34 112.3(8) yes
C35B C33 C36B 108(1) yes
C36A C33 C36B 21(1) yes
C36A C33 C35B 87(1) yes
C35A C33 C36B 130(1) yes
C35A C33 C35B 23(1) yes
C35A C33 C36A 109(1) yes
C34 C33 C36B 103(1) yes
C34 C33 C35B 117(1) yes
C34 C33 C36A 113(1) yes
C34 C33 C35A 100(1) yes
C33 C35A C35B 66(3) yes
C33 C36A C36B 91(3) yes
C33 C35B C35A 91(3) yes
C33 C36B C36A 68(3) yes
C17 C37 C40B 107(1) yes
C17 C37 C39B 107(1) yes
C17 C37 C40A 107(1) yes
C17 C37 C39A 115(1) yes
C17 C37 C38 112.8(9) yes
C39B C37 C40B 107(1) yes
C40A C37 C40B 30(1) yes
C40A C37 C39B 132(1) yes
C39A C37 C40B 83(1) yes
C39A C37 C39B 23(1) yes
C39A C37 C40A 110(2) yes
C38 C37 C40B 125(1) yes
C38 C37 C39B 96(1) yes
C38 C37 C40A 101(1) yes
C38 C37 C39A 110(1) yes
C37 C39A C39B 92(3) yes
C37 C40A C40B 68(2) yes
C37 C39B C39A 65(3) yes
C37 C40B C40A 82(2) yes
C24 C41 C44 110.0(9) yes
C24 C41 C43 111.7(9) yes
C24 C41 C42 110.1(8) yes
C43 C41 C44 110.4(9) yes
C42 C41 C44 106.4(9) yes
C42 C41 C43 108.1(9) yes
ZR1 C47A C49B 66(1) yes
ZR1 C47A C48B 84(4) yes
ZR1 C47A C47B 83(2) yes
ZR1 C47A C48A 73(1) yes
C48B C47A C49B 25(3) yes
C47B C47A C49B 106(2) yes
C47B C47A C48B 127(4) yes
C48A C47A C49B 70(1) yes
C48A C47A C48B 92(4) yes
C48A C47A C47B 36(2) yes
ZR1 C48A C47A 72(1) yes
C47A C48A C50B 105(1) yes
C47A C48A C49B 66(1) yes
C47A C48A C48B 19(1) yes
C47A C48A C47B 49(2) yes
C47A C48A C49A 115(1) yes
ZR1 C48A C50B 65(1) yes
ZR1 C48A C49B 65(1) yes
ZR1 C48A C48B 71(1) yes
ZR1 C48A C47B 88(3) yes
ZR1 C48A C49A 74(1) yes
C49B C48A C50B 42(1) yes
C48B C48A C50B 88(2) yes
C48B C48A C49B 47(1) yes
C47B C48A C50B 149(3) yes
C47B C48A C49B 114(2) yes
C47B C48A C48B 68(2) yes
C49A C48A C50B 11(1) yes
C49A C48A C49B 50(1) yes
C49A C48A C48B 97(2) yes
C49A C48A C47B 160(3) yes
ZR1 C49A C48A 71(1) yes
C48A C49A C50B 144(3) yes
C48A C49A C49B 83(2) yes
C48A C49A C50A 121(1) yes
ZR1 C49A C50B 77(4) yes
ZR1 C49A C49B 70(1) yes
ZR1 C49A C50A 77(1) yes
C49B C49A C50B 69(3) yes
C50A C49A C50B 31(3) yes
C50A C49A C49B 38(1) yes
ZR1 C50A C49A 70(1) yes
C49A C50A C50B 21(2) yes
C49A C50A C49B 76(2) yes
ZR1 C50A C50B 70(2) yes
ZR1 C50A C49B 70(2) yes
C49B C50A C50B 96(3) yes
C47A C47B C48A 95(3) yes
ZR1 C47B C48A 73(2) yes
ZR1 C47B C47A 71(2) yes
C48A C47B C48B 79(3) yes
C47A C47B C48B 16(2) yes
ZR1 C47B C48B 68(2) yes
C48A C48B C47B 33(1) yes
C47A C48B C47B 37(3) yes
C47A C48B C48A 69(4) yes
ZR1 C48B C47B 77(2) yes
ZR1 C48B C48A 71(1) yes
ZR1 C48B C47A 84(4) yes
C47B C48B C49B 114(2) yes
C48A C48B C49B 82(2) yes
C47A C48B C49B 147(4) yes
ZR1 C48B C49B 72(2) yes
C50A C49B C48B 157(3) yes
C49A C49B C48B 98(2) yes
C49A C49B C50A 65(2) yes
C48A C49B C48B 51(2) yes
C48A C49B C50A 111(2) yes
C48A C49B C49A 47(1) yes
C47A C49B C48B 8(1) yes
C47A C49B C50A 149(3) yes
C47A C49B C49A 90(1) yes
C47A C49B C48A 43.9(9) yes
ZR1 C49B C48B 73(2) yes
ZR1 C49B C50A 87(2) yes
ZR1 C49B C49A 74(1) yes
ZR1 C49B C48A 66(1) yes
ZR1 C49B C47A 67(1) yes
C48B C49B C50B 120(2) yes
C50A C49B C50B 41(2) yes
C49A C49B C50B 25(1) yes
C48A C49B C50B 70(2) yes
C47A C49B C50B 112(2) yes
ZR1 C49B C50B 73(2) yes
C50A C50B C49B 43(2) yes
C49A C50B C49B 86(4) yes
C49A C50B C50A 127(5) yes
C48A C50B C49B 68(2) yes
C48A C50B C50A 111(2) yes
C48A C50B C49A 25(2) yes
ZR1 C50B C49B 73(2) yes
ZR1 C50B C50A 88(3) yes
ZR1 C50B C49A 87(4) yes
ZR1 C50B C48A 66(1) yes

loop_
_geom_bond_atom_site_label_1
_geom_bond_atom_site_label_2
_geom_bond_distance
_geom_bond_publ_flag
ZR1 O1 1.990(6) yes
ZR1 O2 2.349(6) yes
ZR1 O3 1.988(6) yes
ZR1 O4 2.360(5) yes
ZR1 C47A 2.39(1) yes
ZR1 C48A 2.40(1) yes
ZR1 C49A 2.44(2) yes
ZR1 C50A 2.52(1) yes
ZR1 C47B 2.51(3) yes
ZR1 C48B 2.39(2) yes
ZR1 C49B 2.38(3) yes
ZR1 C50B 2.38(4) yes
O1 C1 1.331(9) yes
O2 C13 1.41(1) yes
O2 C45 1.46(1) yes
O3 C20 1.33(1) yes
O4 C27 1.41(1) yes
O4 C46 1.46(1) yes
C1 C2 1.41(1) yes
C1 C6 1.42(1) yes
C2 C3 1.38(1) yes
C2 C28 1.51(1) yes
C3 C4 1.42(1) yes
C4 C5 1.42(1) yes
C4 C29 1.52(1) yes
C5 C6 1.37(1) yes
C6 C7 1.51(1) yes
C7 C8 1.52(1) yes
C8 C9 1.38(1) yes
C8 C13 1.40(1) yes
C9 C10 1.40(1) yes
C10 C11 1.41(1) yes
C10 C33 1.55(1) yes
C11 C12 1.37(1) yes
C12 C13 1.41(1) yes
C12 C14 1.51(1) yes
C14 C15 1.50(1) yes
C15 C16 1.39(1) yes
C15 C20 1.41(1) yes
C16 C17 1.42(1) yes
C17 C18 1.42(1) yes
C17 C37 1.53(1) yes
C18 C19 1.38(1) yes
C19 C20 1.40(1) yes
C19 C21 1.50(1) yes
C21 C22 1.54(1) yes
C22 C23 1.41(1) yes
C22 C27 1.39(1) yes
C23 C24 1.39(1) yes
C24 C25 1.42(1) yes
C24 C41 1.52(1) yes
C25 C26 1.38(1) yes
C26 C27 1.40(1) yes
C26 C28 1.54(1) yes
C29 C30 1.53(1) yes
C29 C31A 1.59(2) yes
C29 C31B 1.58(4) yes
C29 C32 1.51(1) yes
C31A C31B 0.85(4) yes
C33 C34 1.56(1) yes
C33 C35A 1.65(2) yes
C33 C36A 1.52(2) yes
C33 C35B 1.51(2) yes
C33 C36B 1.65(2) yes
C35A C35B 0.65(3) yes
C36A C36B 0.60(3) yes
C37 C38 1.54(1) yes
C37 C39A 1.54(3) yes
C37 C40A 1.65(2) yes
C37 C39B 1.70(2) yes
C37 C40B 1.55(2) yes
C39A C39B 0.67(3) yes
C40A C40B 0.83(3) yes
C41 C42 1.54(1) yes
C41 C43 1.52(1) yes
C41 C44 1.54(1) yes
C47A C48A 1.44(2) yes
C47A C47B 1.09(3) yes
C47A C48B 0.51(3) yes
C47A C49B 1.90(3) yes
C48A C49A 1.44(2) yes
C48A C47B 0.85(3) yes
C48A C48B 1.55(3) yes
C48A C49B 1.96(3) yes
C48A C50B 1.99(3) yes
C49A C50A 1.41(2) yes
C49A C49B 1.51(3) yes
C49A C50B 0.64(3) yes
C50A C49B 0.96(3) yes
C50A C50B 0.92(3) yes
C47B C48B 1.46(3) yes
C48B C49B 1.45(3) yes
C49B C50B 1.41(3) yes
